data_1553037
loop_
_publ_author_name
'Zhu, Jian-Bo'
'Chen, Hao'
'Liao, Saihu'
'Li, Yu-Xue'
'Tang, Yong'

_publ_section_title
;
 A sidearm-assisted phosphine for catalytic ylide intramolecular
 cyclopropanation
;
_journal_issue 9
_journal_name_full 'Org. Chem. Front.'
_journal_page_first 1035
_journal_paper_doi 10.1039/C4QO00232F
_journal_volume 1
_journal_year 2014
_chemical_formula_sum 'C28 H26 Br O2 P'
_chemical_formula_weight 505.37
_space_group_IT_number 14
_space_group_name_Hall '-P 2yn'
_space_group_name_H-M_alt 'P 1 21/n 1'
_symmetry_cell_setting monoclinic
_symmetry_space_group_name_H-M 'P 1 21/n 1'
_atom_sites_solution_hydrogens geom
_atom_sites_solution_primary direct
_atom_sites_solution_secondary difmap
_audit_creation_method SHELXL-97
_cell_angle_alpha 90.00
_cell_angle_beta 100.809(2)
_cell_angle_gamma 90.00
_cell_formula_units_Z 4
_cell_length_a 10.9121(12)
_cell_length_b 17.4195(19)
_cell_length_c 12.6700(15)
_cell_measurement_temperature 293(2)
_cell_volume 2365.6(5)
_computing_cell_refinement 'Bruker SMART'
_computing_data_collection 'Bruker SMART'
_computing_data_reduction 'Bruker SHELXTL'
_computing_molecular_graphics 'Bruker SHELXTL'
_computing_publication_material 'Bruker SHELXTL'
_computing_structure_refinement 'SHELXL-97 (Sheldrick, 1997)'
_computing_structure_solution 'SHELXS-97 (Sheldrick, 1990)'
_diffrn_ambient_temperature 293(2)
_diffrn_measured_fraction_theta_full 0.993
_diffrn_measured_fraction_theta_max 0.993
_diffrn_measurement_device_type 'CCD area detector'
_diffrn_measurement_method 'phi and omega scans'
_diffrn_radiation_monochromator graphite
_diffrn_radiation_source 'fine-focus sealed tube'
_diffrn_radiation_type MoK\a
_diffrn_radiation_wavelength 0.71073
_diffrn_reflns_av_R_equivalents 0.0334
_diffrn_reflns_av_sigmaI/netI 0.0460
_diffrn_reflns_limit_h_max 14
_diffrn_reflns_limit_h_min -13
_diffrn_reflns_limit_k_max 23
_diffrn_reflns_limit_k_min -18
_diffrn_reflns_limit_l_max 16
_diffrn_reflns_limit_l_min -16
_diffrn_reflns_number 16472
_diffrn_reflns_theta_full 28.36
_diffrn_reflns_theta_max 28.36
_diffrn_reflns_theta_min 2.01
_exptl_absorpt_coefficient_mu 1.828
_exptl_absorpt_correction_T_max 0.7711
_exptl_absorpt_correction_T_min 0.6578
_exptl_absorpt_correction_type multi-scan
_exptl_absorpt_process_details sadabs
_exptl_crystal_density_diffrn 1.419
_exptl_crystal_density_method 'not measured'
_exptl_crystal_F_000 1040
_exptl_crystal_size_max 0.25
_exptl_crystal_size_mid 0.20
_exptl_crystal_size_min 0.15
_refine_diff_density_max 0.708
_refine_diff_density_min -0.556
_refine_diff_density_rms 0.065
_refine_ls_extinction_method none
_refine_ls_goodness_of_fit_ref 1.016
_refine_ls_hydrogen_treatment constr
_refine_ls_matrix_type full
_refine_ls_number_parameters 289
_refine_ls_number_reflns 5874
_refine_ls_number_restraints 0
_refine_ls_restrained_S_all 1.016
_refine_ls_R_factor_all 0.0728
_refine_ls_R_factor_gt 0.0419
_refine_ls_shift/su_max 0.001
_refine_ls_shift/su_mean 0.000
_refine_ls_structure_factor_coef Fsqd
_refine_ls_weighting_details 'calc w=1/[\s^2^(Fo^2^)+(0.0628P)^2^+0.2215P] where P=(Fo^2^+2Fc^2^)/3'
_refine_ls_weighting_scheme calc
_refine_ls_wR_factor_gt 0.1039
_refine_ls_wR_factor_ref 0.1169
_reflns_number_gt 3981
_reflns_number_total 5874
_reflns_threshold_expression >2sigma(I)
_cod_data_source_file c4qo00232f2.cif
_cod_data_source_block cd213438
_cod_depositor_comments
;
The following automatic conversions were performed:

data item '_symmetry_cell_setting' value 'Monoclinic' was changed to
'monoclinic' in accordance with the
/home/saulius/struct/COD-crude-data/automatic-downloads/DataCite-retrospective/RSC/depositions/lib/dictionaries/cif_core.dic
dictionary named 'cif_core.dic' version 2.4.2 last updated on
2011-04-26.

Automatic conversion script
Id: cif_fix_values 6909 2019-04-08 15:41:33Z antanas 
;
_cod_original_sg_symbol_H-M P2(1)/n
_cod_database_code 1553037

loop_
_symmetry_equiv_pos_as_xyz
'x, y, z'
'-x+1/2, y+1/2, -z+1/2'
'-x, -y, -z'
'x-1/2, -y-1/2, z-1/2'

loop_
_atom_site_label
_atom_site_type_symbol
_atom_site_fract_x
_atom_site_fract_y
_atom_site_fract_z
_atom_site_U_iso_or_equiv
_atom_site_adp_type
_atom_site_occupancy
_atom_site_symmetry_multiplicity
_atom_site_calc_flag
_atom_site_refinement_flags
Br1 Br 0.19875(3) 0.367264(15) 0.39412(2) 0.05602(12) Uani 1 1 d .
O1 O 0.23583(15) 0.41568(11) 1.00094(14) 0.0450(4) Uani 1 1 d .
O2 O 0.43951(17) 0.43212(12) 1.07239(14) 0.0524(5) Uani 1 1 d .
P1 P 0.16893(5) 0.47682(3) 0.74355(5) 0.02983(14) Uani 1 1 d .
C1 C 0.1412(2) 0.51090(14) 0.60556(18) 0.0368(5) Uani 1 1 d .
H1A H 0.1510 0.4676 0.5597 0.044 Uiso 1 1 calc R
H1B H 0.0548 0.5272 0.5872 0.044 Uiso 1 1 calc R
C2 C 0.2213(2) 0.57552(14) 0.57768(18) 0.0374(5) Uani 1 1 d .
C3 C 0.3432(3) 0.56347(17) 0.5639(2) 0.0493(7) Uani 1 1 d .
H3 H 0.3776 0.5145 0.5719 0.059 Uiso 1 1 calc R
C4 C 0.4130(3) 0.62446(19) 0.5383(3) 0.0599(8) Uani 1 1 d .
H4 H 0.4956 0.6167 0.5318 0.072 Uiso 1 1 calc R
C5 C 0.3618(3) 0.69657(18) 0.5224(2) 0.0628(9) Uani 1 1 d .
H5 H 0.4089 0.7370 0.5032 0.075 Uiso 1 1 calc R
C6 C 0.2418(3) 0.70880(16) 0.5346(2) 0.0601(8) Uani 1 1 d .
H6 H 0.2072 0.7576 0.5235 0.072 Uiso 1 1 calc R
C7 C 0.1710(3) 0.64881(15) 0.5638(2) 0.0480(7) Uani 1 1 d .
H7 H 0.0900 0.6578 0.5739 0.058 Uiso 1 1 calc R
C8 C 0.1677(2) 0.55816(12) 0.83109(18) 0.0319(5) Uani 1 1 d .
C9 C 0.2531(2) 0.61725(14) 0.8302(2) 0.0408(6) Uani 1 1 d .
H9 H 0.3088 0.6156 0.7829 0.049 Uiso 1 1 calc R
C10 C 0.2548(3) 0.67858(14) 0.9001(2) 0.0473(7) Uani 1 1 d .
H10 H 0.3108 0.7186 0.8988 0.057 Uiso 1 1 calc R
C11 C 0.1740(3) 0.68051(15) 0.9714(2) 0.0510(7) Uani 1 1 d .
H11 H 0.1767 0.7215 1.0188 0.061 Uiso 1 1 calc R
C12 C 0.0890(3) 0.62213(15) 0.9728(2) 0.0489(7) Uani 1 1 d .
H12 H 0.0342 0.6238 1.0209 0.059 Uiso 1 1 calc R
C13 C 0.0856(2) 0.56070(13) 0.9022(2) 0.0394(6) Uani 1 1 d .
H13 H 0.0282 0.5213 0.9027 0.047 Uiso 1 1 calc R
C14 C 0.3115(2) 0.42206(12) 0.77624(18) 0.0330(5) Uani 1 1 d .
C15 C 0.3456(2) 0.38198(14) 0.6912(2) 0.0419(6) Uani 1 1 d .
H15 H 0.3003 0.3890 0.6220 0.050 Uiso 1 1 calc R
C16 C 0.4456(3) 0.33192(16) 0.7076(2) 0.0492(7) Uani 1 1 d .
H16 H 0.4674 0.3058 0.6498 0.059 Uiso 1 1 calc R
C17 C 0.5127(3) 0.32080(16) 0.8093(2) 0.0524(7) Uani 1 1 d .
H17 H 0.5794 0.2867 0.8209 0.063 Uiso 1 1 calc R
C18 C 0.4804(2) 0.36062(15) 0.8947(2) 0.0482(7) Uani 1 1 d .
H18 H 0.5276 0.3535 0.9631 0.058 Uiso 1 1 calc R
C19 C 0.3802(2) 0.41072(13) 0.88137(18) 0.0337(5) Uani 1 1 d .
C20 C 0.3482(2) 0.44733(14) 0.98035(19) 0.0376(5) Uani 1 1 d .
H20 H 0.3388 0.5029 0.9697 0.045 Uiso 1 1 calc R
C21 C 0.2431(3) 0.4251(3) 1.1136(3) 0.0768(11) Uani 1 1 d .
H21A H 0.2099 0.3803 1.1440 0.092 Uiso 1 1 calc R
H21B H 0.1960 0.4698 1.1281 0.092 Uiso 1 1 calc R
C22 C 0.3779(3) 0.4350(2) 1.1603(2) 0.0678(9) Uani 1 1 d .
H22A H 0.3924 0.4839 1.1971 0.081 Uiso 1 1 calc R
H22B H 0.4068 0.3942 1.2109 0.081 Uiso 1 1 calc R
C23 C 0.0395(2) 0.41379(12) 0.74806(18) 0.0329(5) Uani 1 1 d .
C24 C 0.0584(2) 0.33632(14) 0.7720(2) 0.0420(6) Uani 1 1 d .
H24 H 0.1389 0.3170 0.7910 0.050 Uiso 1 1 calc R
C25 C -0.0429(3) 0.28835(15) 0.7674(2) 0.0527(7) Uani 1 1 d .
H25 H -0.0301 0.2364 0.7827 0.063 Uiso 1 1 calc R
C26 C -0.1620(3) 0.31603(17) 0.7408(2) 0.0523(7) Uani 1 1 d .
H26 H -0.2296 0.2833 0.7395 0.063 Uiso 1 1 calc R
C27 C -0.1814(2) 0.39279(17) 0.7157(2) 0.0480(6) Uani 1 1 d .
H27 H -0.2624 0.4114 0.6965 0.058 Uiso 1 1 calc R
C28 C -0.0819(2) 0.44190(14) 0.7190(2) 0.0383(5) Uani 1 1 d .
H28 H -0.0956 0.4935 0.7019 0.046 Uiso 1 1 calc R

loop_
_atom_site_aniso_label
_atom_site_aniso_U_11
_atom_site_aniso_U_22
_atom_site_aniso_U_33
_atom_site_aniso_U_23
_atom_site_aniso_U_13
_atom_site_aniso_U_12
Br1 0.0752(2) 0.04217(17) 0.04737(18) -0.00001(12) 0.00300(14) 0.00882(13)
O1 0.0369(9) 0.0592(11) 0.0395(10) -0.0027(8) 0.0087(8) -0.0025(8)
O2 0.0422(10) 0.0818(14) 0.0295(9) 0.0017(9) -0.0026(8) 0.0081(9)
P1 0.0315(3) 0.0303(3) 0.0264(3) -0.0012(2) 0.0022(2) 0.0006(2)
C1 0.0416(13) 0.0415(13) 0.0260(11) 0.0003(10) 0.0027(10) 0.0015(10)
C2 0.0443(14) 0.0429(13) 0.0244(11) 0.0001(10) 0.0050(10) -0.0010(10)
C3 0.0507(16) 0.0563(17) 0.0428(15) 0.0057(12) 0.0135(12) 0.0028(13)
C4 0.0543(18) 0.079(2) 0.0494(18) -0.0014(15) 0.0169(14) -0.0165(15)
C5 0.083(2) 0.059(2) 0.0495(18) -0.0057(14) 0.0231(17) -0.0287(17)
C6 0.094(3) 0.0386(15) 0.0505(18) -0.0005(12) 0.0198(17) -0.0051(15)
C7 0.0594(17) 0.0427(14) 0.0435(15) 0.0017(11) 0.0135(13) 0.0051(12)
C8 0.0339(12) 0.0303(11) 0.0293(12) -0.0023(9) 0.0006(9) 0.0031(9)
C9 0.0407(14) 0.0443(14) 0.0352(13) 0.0012(10) 0.0011(11) -0.0011(11)
C10 0.0543(16) 0.0350(13) 0.0453(15) 0.0013(11) -0.0092(13) -0.0044(11)
C11 0.0691(19) 0.0352(13) 0.0433(15) -0.0110(11) -0.0028(14) 0.0068(12)
C12 0.0571(17) 0.0483(16) 0.0420(15) -0.0115(12) 0.0111(13) 0.0064(12)
C13 0.0403(14) 0.0366(13) 0.0410(14) -0.0057(10) 0.0064(11) 0.0005(10)
C14 0.0325(12) 0.0317(11) 0.0341(12) -0.0012(9) 0.0049(10) 0.0013(9)
C15 0.0453(15) 0.0455(14) 0.0349(13) -0.0052(11) 0.0079(11) 0.0038(11)
C16 0.0527(16) 0.0470(15) 0.0524(17) -0.0095(13) 0.0213(13) 0.0081(12)
C17 0.0422(15) 0.0540(17) 0.0626(19) 0.0042(14) 0.0138(14) 0.0149(12)
C18 0.0379(14) 0.0587(17) 0.0461(16) 0.0065(13) 0.0027(12) 0.0102(12)
C19 0.0306(12) 0.0371(12) 0.0327(12) 0.0010(10) 0.0037(9) -0.0025(9)
C20 0.0327(12) 0.0447(13) 0.0325(13) 0.0025(10) -0.0009(10) 0.0016(10)
C21 0.063(2) 0.130(3) 0.0414(18) -0.0072(19) 0.0201(15) -0.003(2)
C22 0.072(2) 0.094(3) 0.0350(16) 0.0055(15) 0.0046(15) 0.0091(18)
C23 0.0367(12) 0.0325(12) 0.0282(11) -0.0023(9) 0.0028(9) -0.0030(9)
C24 0.0449(14) 0.0350(12) 0.0435(14) 0.0002(11) 0.0018(11) -0.0011(11)
C25 0.0659(19) 0.0347(14) 0.0553(17) 0.0001(12) 0.0053(14) -0.0105(12)
C26 0.0533(17) 0.0560(17) 0.0471(16) -0.0086(13) 0.0081(13) -0.0227(13)
C27 0.0351(14) 0.0652(18) 0.0421(15) -0.0083(13) 0.0030(11) -0.0070(12)
C28 0.0380(13) 0.0399(13) 0.0359(13) -0.0004(10) 0.0044(10) 0.0034(10)

loop_
_atom_type_symbol
_atom_type_description
_atom_type_scat_dispersion_real
_atom_type_scat_dispersion_imag
_atom_type_scat_source
C C 0.0033 0.0016 'International Tables Vol C Tables 4.2.6.8 and 6.1.1.4'
H H 0.0000 0.0000 'International Tables Vol C Tables 4.2.6.8 and 6.1.1.4'
O O 0.0106 0.0060 'International Tables Vol C Tables 4.2.6.8 and 6.1.1.4'
P P 0.1023 0.0942 'International Tables Vol C Tables 4.2.6.8 and 6.1.1.4'
Br Br -0.2901 2.4595 'International Tables Vol C Tables 4.2.6.8 and 6.1.1.4'

loop_
_geom_angle_atom_site_label_1
_geom_angle_atom_site_label_2
_geom_angle_atom_site_label_3
_geom_angle
C20 O1 C21 104.7(2)
C22 O2 C20 106.2(2)
C23 P1 C8 111.35(11)
C23 P1 C14 108.55(11)
C8 P1 C14 112.35(10)
C23 P1 C1 103.89(11)
C8 P1 C1 108.44(11)
C14 P1 C1 111.97(11)
C2 C1 P1 118.05(16)
C2 C1 H1A 107.8
P1 C1 H1A 107.8
C2 C1 H1B 107.8
P1 C1 H1B 107.8
H1A C1 H1B 107.1
C7 C2 C3 119.2(2)
C7 C2 C1 118.9(2)
C3 C2 C1 121.8(2)
C4 C3 C2 119.8(3)
C4 C3 H3 120.1
C2 C3 H3 120.1
C5 C4 C3 120.7(3)
C5 C4 H4 119.7
C3 C4 H4 119.7
C6 C5 C4 119.9(3)
C6 C5 H5 120.0
C4 C5 H5 120.0
C5 C6 C7 120.4(3)
C5 C6 H6 119.8
C7 C6 H6 119.8
C2 C7 C6 119.9(3)
C2 C7 H7 120.0
C6 C7 H7 120.0
C13 C8 C9 119.9(2)
C13 C8 P1 120.41(17)
C9 C8 P1 119.65(19)
C10 C9 C8 119.6(3)
C10 C9 H9 120.2
C8 C9 H9 120.2
C11 C10 C9 120.4(3)
C11 C10 H10 119.8
C9 C10 H10 119.8
C10 C11 C12 120.4(2)
C10 C11 H11 119.8
C12 C11 H11 119.8
C11 C12 C13 119.7(3)
C11 C12 H12 120.2
C13 C12 H12 120.2
C8 C13 C12 120.0(2)
C8 C13 H13 120.0
C12 C13 H13 120.0
C15 C14 C19 119.2(2)
C15 C14 P1 115.57(18)
C19 C14 P1 124.87(18)
C16 C15 C14 121.2(2)
C16 C15 H15 119.4
C14 C15 H15 119.4
C17 C16 C15 119.9(3)
C17 C16 H16 120.1
C15 C16 H16 120.1
C16 C17 C18 119.6(2)
C16 C17 H17 120.2
C18 C17 H17 120.2
C17 C18 C19 122.1(3)
C17 C18 H18 119.0
C19 C18 H18 119.0
C18 C19 C14 118.0(2)
C18 C19 C20 117.8(2)
C14 C19 C20 124.1(2)
O2 C20 O1 106.1(2)
O2 C20 C19 111.78(19)
O1 C20 C19 109.50(19)
O2 C20 H20 109.8
O1 C20 H20 109.8
C19 C20 H20 109.8
O1 C21 C22 106.0(3)
O1 C21 H21A 110.5
C22 C21 H21A 110.5
O1 C21 H21B 110.5
C22 C21 H21B 110.5
H21A C21 H21B 108.7
O2 C22 C21 105.4(2)
O2 C22 H22A 110.7
C21 C22 H22A 110.7
O2 C22 H22B 110.7
C21 C22 H22B 110.7
H22A C22 H22B 108.8
C24 C23 C28 119.5(2)
C24 C23 P1 120.94(18)
C28 C23 P1 119.33(18)
C25 C24 C23 119.6(2)
C25 C24 H24 120.2
C23 C24 H24 120.2
C26 C25 C24 120.9(3)
C26 C25 H25 119.5
C24 C25 H25 119.5
C25 C26 C27 119.7(2)
C25 C26 H26 120.1
C27 C26 H26 120.1
C28 C27 C26 120.5(2)
C28 C27 H27 119.7
C26 C27 H27 119.7
C27 C28 C23 119.6(2)
C27 C28 H28 120.2
C23 C28 H28 120.2

loop_
_geom_bond_atom_site_label_1
_geom_bond_atom_site_label_2
_geom_bond_distance
O1 C20 1.412(3)
O1 C21 1.424(4)
O2 C22 1.405(4)
O2 C20 1.410(3)
P1 C23 1.799(2)
P1 C8 1.801(2)
P1 C14 1.805(2)
P1 C1 1.817(2)
C1 C2 1.507(3)
C1 H1A 0.9700
C1 H1B 0.9700
C2 C7 1.388(3)
C2 C3 1.389(4)
C3 C4 1.381(4)
C3 H3 0.9300
C4 C5 1.374(4)
C4 H4 0.9300
C5 C6 1.364(5)
C5 H5 0.9300
C6 C7 1.390(4)
C6 H6 0.9300
C7 H7 0.9300
C8 C13 1.385(3)
C8 C9 1.390(3)
C9 C10 1.386(4)
C9 H9 0.9300
C10 C11 1.375(4)
C10 H10 0.9300
C11 C12 1.379(4)
C11 H11 0.9300
C12 C13 1.391(3)
C12 H12 0.9300
C13 H13 0.9300
C14 C15 1.392(3)
C14 C19 1.415(3)
C15 C16 1.382(4)
C15 H15 0.9300
C16 C17 1.371(4)
C16 H16 0.9300
C17 C18 1.384(4)
C17 H17 0.9300
C18 C19 1.385(3)
C18 H18 0.9300
C19 C20 1.505(3)
C20 H20 0.9800
C21 C22 1.489(5)
C21 H21A 0.9700
C21 H21B 0.9700
C22 H22A 0.9700
C22 H22B 0.9700
C23 C24 1.390(3)
C23 C28 1.396(3)
C24 C25 1.378(4)
C24 H24 0.9300
C25 C26 1.367(4)
C25 H25 0.9300
C26 C27 1.382(4)
C26 H26 0.9300
C27 C28 1.377(4)
C27 H27 0.9300
C28 H28 0.9300

loop_
_geom_torsion_atom_site_label_1
_geom_torsion_atom_site_label_2
_geom_torsion_atom_site_label_3
_geom_torsion_atom_site_label_4
_geom_torsion
C23 P1 C1 C2 170.12(19)
C8 P1 C1 C2 51.6(2)
C14 P1 C1 C2 -72.9(2)
P1 C1 C2 C7 -103.9(2)
P1 C1 C2 C3 77.1(3)
C7 C2 C3 C4 1.0(4)
C1 C2 C3 C4 180.0(3)
C2 C3 C4 C5 -2.4(5)
C3 C4 C5 C6 1.7(5)
C4 C5 C6 C7 0.3(5)
C3 C2 C7 C6 1.0(4)
C1 C2 C7 C6 -177.9(2)
C5 C6 C7 C2 -1.7(4)
C23 P1 C8 C13 9.2(2)
C14 P1 C8 C13 -112.83(19)
C1 P1 C8 C13 122.87(19)
C23 P1 C8 C9 -173.42(17)
C14 P1 C8 C9 64.6(2)
C1 P1 C8 C9 -59.7(2)
C13 C8 C9 C10 -0.4(3)
P1 C8 C9 C10 -177.86(18)
C8 C9 C10 C11 1.1(4)
C9 C10 C11 C12 -1.1(4)
C10 C11 C12 C13 0.4(4)
C9 C8 C13 C12 -0.2(4)
P1 C8 C13 C12 177.15(19)
C11 C12 C13 C8 0.3(4)
C23 P1 C14 C15 83.8(2)
C8 P1 C14 C15 -152.66(18)
C1 P1 C14 C15 -30.3(2)
C23 P1 C14 C19 -88.8(2)
C8 P1 C14 C19 34.8(2)
C1 P1 C14 C19 157.08(19)
C19 C14 C15 C16 -0.4(4)
P1 C14 C15 C16 -173.5(2)
C14 C15 C16 C17 0.3(4)
C15 C16 C17 C18 -0.8(5)
C16 C17 C18 C19 1.3(4)
C17 C18 C19 C14 -1.4(4)
C17 C18 C19 C20 176.2(2)
C15 C14 C19 C18 0.9(3)
P1 C14 C19 C18 173.26(19)
C15 C14 C19 C20 -176.5(2)
P1 C14 C19 C20 -4.2(3)
C22 O2 C20 O1 -33.3(3)
C22 O2 C20 C19 -152.6(2)
C21 O1 C20 O2 33.4(3)
C21 O1 C20 C19 154.2(2)
C18 C19 C20 O2 8.5(3)
C14 C19 C20 O2 -174.1(2)
C18 C19 C20 O1 -108.8(2)
C14 C19 C20 O1 68.7(3)
C20 O1 C21 C22 -20.8(3)
C20 O2 C22 C21 19.4(3)
O1 C21 C22 O2 1.0(4)
C8 P1 C23 C24 -125.2(2)
C14 P1 C23 C24 -1.0(2)
C1 P1 C23 C24 118.3(2)
C8 P1 C23 C28 59.8(2)
C14 P1 C23 C28 -176.00(19)
C1 P1 C23 C28 -56.7(2)
C28 C23 C24 C25 -0.4(4)
P1 C23 C24 C25 -175.4(2)
C23 C24 C25 C26 -0.7(4)
C24 C25 C26 C27 1.4(4)
C25 C26 C27 C28 -1.0(4)
C26 C27 C28 C23 -0.1(4)
C24 C23 C28 C27 0.9(4)
P1 C23 C28 C27 175.9(2)
